data_9012800
loop_
_publ_author_name
'Leone, P.'
'Le Leuch, L. M.'
'Palvadeau, P.'
'Molinie, P.'
'Moelo, Y.'

_publ_section_title
;
 Single crystal structures and magnetic properties of two iron or
 manganese-lead-antimony sulfides: MPb4Sb6S14 (M: Fe, Mn)
;
_journal_name_full 'Solid State Sciences'
_journal_page_first 771
_journal_page_last 776
_journal_paper_doi 10.1016/S1293-2558(03)00090-6
_journal_volume 5
_journal_year 2003
_chemical_compound_source Siberia
_chemical_formula_sum 'Fe Pb4 S14 Sb6'
_chemical_name_mineral Jamesonite
_space_group_IT_number 14
_symmetry_space_group_name_Hall '-P 2ybc'
_symmetry_space_group_name_H-M 'P 1 21/c 1'
_cell_angle_alpha 90
_cell_angle_beta 91.89
_cell_angle_gamma 90
_cell_length_a 4.0235
_cell_length_b 19.074
_cell_length_c 15.737
_cell_formula_units_Z 2
_cell_volume 1207.067
_database_code_amcsd 0015519
_exptl_crystal_density_diffrn 5.679
_cod_original_formula_sum 'Pb4 Sb6 Fe S14'
_cod_database_code 9012800

loop_
_space_group_symop_operation_xyz
x,y,z
x,1/2-y,1/2+z
-x,1/2+y,1/2-z
-x,-y,-z

loop_
_atom_site_aniso_label
_atom_site_aniso_U_11
_atom_site_aniso_U_22
_atom_site_aniso_U_33
_atom_site_aniso_U_12
_atom_site_aniso_U_13
_atom_site_aniso_U_23
Pb1 0.03540 0.03280 0.03640 0.00050 -0.00010 0.00050
Pb2 0.03520 0.04370 0.03400 -0.00060 -0.00030 0.00330
Sb1 0.04200 0.02800 0.02770 -0.00260 0.00300 0.00120
Sb2 0.03740 0.02880 0.02880 -0.00200 0.00720 -0.00350
Sb3 0.04800 0.03040 0.03290 -0.01020 -0.00920 0.00550
Fe 0.05300 0.02500 0.03000 -0.00500 0.00900 -0.00400

loop_
_atom_site_label
_atom_site_fract_x
_atom_site_fract_y
_atom_site_fract_z
_atom_site_U_iso_or_equiv
Pb1 0.44150 0.23983 0.57470 0.03490
Pb2 0.46380 0.14056 0.81770 0.03760
Sb1 0.88190 0.04877 0.60418 0.03250
Sb2 0.91090 0.93675 0.81978 0.03150
Sb3 0.88140 0.15908 0.36996 0.03730
Fe 0.50000 0.00000 0.00000 0.03590
S1 0.45480 0.10210 0.49700 0.03150
S2 0.94920 0.15910 0.68260 0.02930
S3 0.97670 0.04370 0.90420 0.02590
S4 0.93010 0.26910 0.44790 0.02930
S5 0.46900 0.00380 0.71410 0.02950
S6 0.42300 0.29640 0.77570 0.03420
S7 0.51260 0.39370 0.58120 0.03230

loop_
_cod_related_entry_id
_cod_related_entry_database
_cod_related_entry_code
1 AMCSD 0015519
